data_7036381
loop_
_publ_author_name
'Marx, Rupert'
'Seppelt, Konrad'

_publ_section_title
;
 Structure investigations on oxygen fluorides.
;
_journal_issue 45
_journal_name_full 'Dalton transactions (Cambridge, England : 2003)'
_journal_page_first 19659
_journal_page_last 19662
_journal_paper_doi 10.1039/c5dt02247a
_journal_volume 44
_journal_year 2015
_chemical_formula_moiety F12H3O2Pd2
_chemical_formula_sum 'F12 H3 O2 Pd2'
_chemical_formula_weight 475.82
_chemical_name_common Dioxygenyl_hexafluorido_palladate
_chemical_name_systematic
;
 Dioxygenyl trihydrogen dodecafluorido dipalladate
;
_space_group_IT_number 2
_symmetry_cell_setting triclinic
_symmetry_space_group_name_Hall '-P 1'
_symmetry_space_group_name_H-M 'P -1'
_atom_sites_solution_hydrogens refall
_atom_sites_solution_primary direct
_atom_sites_solution_secondary difmap
_audit_creation_method SHELXL-97
_cell_angle_alpha 112.28(5)
_cell_angle_beta 100.09(5)
_cell_angle_gamma 102.60(5)
_cell_formula_units_Z 2
_cell_length_a 5.585(3)
_cell_length_b 9.744(7)
_cell_length_c 9.784(6)
_cell_measurement_reflns_used 999
_cell_measurement_temperature 133(2)
_cell_measurement_theta_max 21.1
_cell_measurement_theta_min 2.0
_cell_volume 460.8(6)
_computing_cell_refinement Bruker_ShELXTL
_computing_data_collection Bruker_ShELXTL
_computing_data_reduction Bruker_ShELXTL
_computing_structure_refinement 'SHELXL (Sheldrick, 2008)'
_computing_structure_solution Bruker_ShELXTL
_diffrn_ambient_temperature 133(2)
_diffrn_measured_fraction_theta_full 0.914
_diffrn_measured_fraction_theta_max 0.974
_diffrn_measurement_device_type Bruker_CCD
_diffrn_measurement_method omega_scan
_diffrn_radiation_monochromator graphite
_diffrn_radiation_source 'fine-focus sealed tube'
_diffrn_radiation_type MoK\a
_diffrn_radiation_wavelength 0.71073
_diffrn_reflns_av_R_equivalents 0.0109
_diffrn_reflns_av_sigmaI/netI 0.0210
_diffrn_reflns_limit_h_max 7
_diffrn_reflns_limit_h_min -7
_diffrn_reflns_limit_k_max 11
_diffrn_reflns_limit_k_min -12
_diffrn_reflns_limit_l_max 13
_diffrn_reflns_limit_l_min -9
_diffrn_reflns_number 3774
_diffrn_reflns_theta_full 30.47
_diffrn_reflns_theta_max 30.47
_diffrn_reflns_theta_min 2.35
_diffrn_standards_decay_% none
_exptl_absorpt_coefficient_mu 4.082
_exptl_absorpt_correction_T_max 1.000
_exptl_absorpt_correction_T_min 0.687
_exptl_absorpt_correction_type multi-scan
_exptl_absorpt_process_details Bruker_2000_NT_Software_Reference_Manual
_exptl_crystal_colour orange
_exptl_crystal_density_diffrn 3.429
_exptl_crystal_density_method 'not measured'
_exptl_crystal_description platelet
_exptl_crystal_F_000 438
_exptl_crystal_size_max .1
_exptl_crystal_size_mid .1
_exptl_crystal_size_min 0.03
_refine_diff_density_max 0.871
_refine_diff_density_min -1.038
_refine_diff_density_rms 0.142
_refine_ls_extinction_coef none
_refine_ls_extinction_method none
_refine_ls_goodness_of_fit_ref 1.054
_refine_ls_hydrogen_treatment refall
_refine_ls_matrix_type full
_refine_ls_number_parameters 157
_refine_ls_number_reflns 2557
_refine_ls_number_restraints 0
_refine_ls_restrained_S_all 1.054
_refine_ls_R_factor_all 0.0260
_refine_ls_R_factor_gt 0.0220
_refine_ls_shift/su_max 0.001
_refine_ls_shift/su_mean 0.000
_refine_ls_structure_factor_coef Fsqd
_refine_ls_weighting_details 'calc w=1/[\s^2^(Fo^2^)+(0.0263P)^2^+0.9277P] where P=(Fo^2^+2Fc^2^)/3'
_refine_ls_weighting_scheme calc
_refine_ls_wR_factor_gt 0.0521
_refine_ls_wR_factor_ref 0.0541
_reflns_number_gt 2306
_reflns_number_total 2557
_reflns_threshold_expression >2\s(I)
_cod_data_source_file c5dt02247a3.cif
_cod_data_source_block o2pdf6
_cod_depositor_comments 'Adding full bibliography for 7036380--7036381.cif.'
_cod_original_cell_volume 460.8(5)
_cod_original_sg_symbol_H-M P-1
_cod_original_formula_sum ' F12 H3 O2 Pd2'
_cod_database_code 7036381

loop_
_symmetry_equiv_pos_as_xyz
'x, y, z'
'-x, -y, -z'

loop_
_atom_site_label
_atom_site_type_symbol
_atom_site_fract_x
_atom_site_fract_y
_atom_site_fract_z
_atom_site_U_iso_or_equiv
_atom_site_adp_type
_atom_site_occupancy
_atom_site_symmetry_multiplicity
_atom_site_calc_flag
F1 F -0.1786(3) 0.1579(2) -0.3149(2) 0.0187(4) Uani 1 1 d
F2 F 0.0685(3) 0.3712(2) -0.0377(2) 0.0193(4) Uani 1 1 d
F3 F 0.2450(3) 0.3723(2) -0.2654(2) 0.0181(4) Uani 1 1 d
F4 F 0.5135(3) 0.3007(2) -0.0636(2) 0.0183(4) Uani 1 1 d
F5 F 0.2460(4) 0.0707(2) -0.3563(2) 0.0186(4) Uani 1 1 d
F6 F 0.0610(3) 0.0681(2) -0.1128(2) 0.0155(3) Uani 1 1 d
F7 F 0.3908(4) 0.2109(2) 0.4353(2) 0.0219(4) Uani 1 1 d
F8 F 0.2828(3) 0.3011(2) 0.2136(2) 0.0192(4) Uani 1 1 d
F9 F 0.7205(4) 0.4462(2) 0.4349(2) 0.0211(4) Uani 1 1 d
F10 F 0.7202(3) 0.2710(2) 0.1416(2) 0.0176(4) Uani 1 1 d
F11 F 0.8310(3) 0.1792(2) 0.3785(2) 0.0188(4) Uani 1 1 d
F12 F 0.3698(3) 0.0202(2) 0.1411(2) 0.0167(3) Uani 1 1 d
O1 O 0.7099(5) 0.3937(4) 0.7260(4) 0.0372(7) Uani 1 1 d
O2 O 0.8520(6) 0.4669(4) 0.7114(4) 0.0394(7) Uani 1 1 d
Pd1 Pd 0.15618(4) 0.22448(2) -0.19048(2) 0.01104(6) Uani 1 1 d
Pd2 Pd 0.54808(4) 0.24040(3) 0.29358(2) 0.01161(6) Uani 1 1 d
H2 H 0.621(12) 0.281(7) 0.057(7) 0.08(2) Uiso 1 1 d
H3 H 0.198(11) -0.053(7) -0.369(7) 0.060(17) Uiso 1 1 d
H1 H 0.218(14) -0.006(8) 0.128(8) 0.09(2) Uiso 1 1 d

loop_
_atom_site_aniso_label
_atom_site_aniso_U_11
_atom_site_aniso_U_22
_atom_site_aniso_U_33
_atom_site_aniso_U_23
_atom_site_aniso_U_13
_atom_site_aniso_U_12
F1 0.0128(7) 0.0216(10) 0.0193(9) 0.0098(8) -0.0013(6) 0.0038(7)
F2 0.0224(8) 0.0159(9) 0.0194(9) 0.0051(7) 0.0089(7) 0.0082(7)
F3 0.0218(8) 0.0154(9) 0.0230(9) 0.0133(7) 0.0083(7) 0.0067(7)
F4 0.0126(7) 0.0224(10) 0.0198(9) 0.0127(8) 0.0015(6) 0.0015(7)
F5 0.0255(9) 0.0176(9) 0.0190(9) 0.0101(7) 0.0102(7) 0.0113(7)
F6 0.0150(7) 0.0154(9) 0.0194(8) 0.0120(7) 0.0046(6) 0.0034(6)
F7 0.0248(9) 0.0276(11) 0.0196(9) 0.0128(8) 0.0137(7) 0.0091(8)
F8 0.0174(8) 0.0206(10) 0.0227(9) 0.0116(8) 0.0035(7) 0.0095(7)
F9 0.0249(9) 0.0105(9) 0.0206(9) 0.0035(7) 0.0009(7) 0.0023(7)
F10 0.0141(7) 0.0247(10) 0.0186(9) 0.0138(8) 0.0059(7) 0.0057(7)
F11 0.0175(8) 0.0167(9) 0.0225(9) 0.0104(7) 0.0017(7) 0.0057(7)
F12 0.0153(8) 0.0115(9) 0.0191(8) 0.0042(7) 0.0040(7) 0.0015(6)
O1 0.0299(14) 0.061(2) 0.0426(16) 0.0326(16) 0.0193(12) 0.0299(14)
O2 0.0325(14) 0.0332(17) 0.058(2) 0.0308(15) 0.0022(13) 0.0088(12)
Pd1 0.01114(9) 0.01102(11) 0.01269(10) 0.00667(8) 0.00351(7) 0.00384(7)
Pd2 0.01176(9) 0.01139(11) 0.01250(10) 0.00625(8) 0.00307(7) 0.00356(7)

loop_
_atom_type_symbol
_atom_type_description
_atom_type_scat_dispersion_real
_atom_type_scat_dispersion_imag
_atom_type_scat_source
F F 0.0171 0.0103 'International Tables Vol C Tables 4.2.6.8 and 6.1.1.4'
Pd Pd -0.9988 1.0072 'International Tables Vol C Tables 4.2.6.8 and 6.1.1.4'
O O 0.0106 0.0060 'International Tables Vol C Tables 4.2.6.8 and 6.1.1.4'
H H 0.0000 0.0000 'International Tables Vol C Tables 4.2.6.8 and 6.1.1.4'

loop_
_geom_angle_atom_site_label_1
_geom_angle_atom_site_label_2
_geom_angle_atom_site_label_3
_geom_angle
Pd1 F4 H2 131(3)
Pd1 F5 H3 118(3)
Pd2 F10 H2 118(4)
Pd2 F12 H1 113(5)
F2 Pd1 F1 88.43(11)
F2 Pd1 F3 88.21(10)
F1 Pd1 F3 89.38(10)
F2 Pd1 F6 91.93(10)
F1 Pd1 F6 90.30(9)
F3 Pd1 F6 179.65(8)
F2 Pd1 F4 91.77(10)
F1 Pd1 F4 177.50(8)
F3 Pd1 F4 88.14(9)
F6 Pd1 F4 92.18(9)
F2 Pd1 F5 178.57(8)
F1 Pd1 F5 90.71(10)
F3 Pd1 F5 90.64(10)
F6 Pd1 F5 89.22(9)
F4 Pd1 F5 89.04(10)
F7 Pd2 F9 89.75(10)
F7 Pd2 F8 91.51(10)
F9 Pd2 F8 90.37(11)
F7 Pd2 F11 88.92(9)
F9 Pd2 F11 88.97(11)
F8 Pd2 F11 179.21(8)
F7 Pd2 F10 179.35(8)
F9 Pd2 F10 90.37(10)
F8 Pd2 F10 89.13(9)
F11 Pd2 F10 90.44(9)
F7 Pd2 F12 91.16(10)
F9 Pd2 F12 178.87(8)
F8 Pd2 F12 90.28(11)
F11 Pd2 F12 90.37(10)
F10 Pd2 F12 88.72(9)

loop_
_geom_bond_atom_site_label_1
_geom_bond_atom_site_label_2
_geom_bond_distance
F1 Pd1 1.864(2)
F2 Pd1 1.860(2)
F3 Pd1 1.864(2)
F4 Pd1 1.965(2)
F4 H2 1.33(7)
F5 Pd1 1.975(2)
F5 H3 1.13(6)
F6 Pd1 1.961(2)
F7 Pd2 1.843(2)
F8 Pd2 1.866(2)
F9 Pd2 1.857(3)
F10 Pd2 1.984(2)
F10 H2 0.96(7)
F11 Pd2 1.967(2)
F12 Pd2 1.985(3)
F12 H1 0.80(7)
O1 O2 1.014(4)
